data_2230291
loop_
_publ_author_name
'Manjunatha, M. N.'
'Ziaulla, Mohamed'
'Begum, Noor Shahina'
'Nagasundara, K. R.'

_publ_section_title
;
 Bis{2-[4-(methylsulfanyl)phenyl]-1<i>H</i>-benzimidazol-3-ium}
 tetrabromidocadmate(II) ethanol monosolvate
;
_journal_coeditor_code DS2093
_journal_issue 6
_journal_name_full 'Acta Crystallographica Section E'
_journal_page_first m771
_journal_paper_doi 10.1107/S1600536811018058
_journal_volume 67
_journal_year 2011
_chemical_formula_iupac '(C14 H13 N2 S)2 [Cd Br4], C2 H6 O'
_chemical_formula_moiety '2(C14 H13 N2 S +), Br4 Cd 2-, C2 H6 O'
_chemical_formula_sum 'C30 H32 Br4 Cd N4 O S2'
_chemical_formula_weight 960.76
_chemical_name_systematic
;
Bis{2-[4-(methylsulfanyl)phenyl]-1<i>H</i>-benzimidazol-3-ium}
tetrabromidocadmate(II) ethanol monosolvate
;
_space_group_IT_number 61
_symmetry_cell_setting orthorhombic
_symmetry_space_group_name_Hall '-P 2ac 2ab'
_symmetry_space_group_name_H-M 'P b c a'
_atom_sites_solution_hydrogens geom
_atom_sites_solution_primary direct
_atom_sites_solution_secondary difmap
_cell_angle_alpha 90.00
_cell_angle_beta 90.00
_cell_angle_gamma 90.00
_cell_formula_units_Z 8
_cell_length_a 22.1321(15)
_cell_length_b 13.8746(10)
_cell_length_c 22.2594(16)
_cell_measurement_reflns_used 7467
_cell_measurement_temperature 123(2)
_cell_measurement_theta_max 27.00
_cell_measurement_theta_min 1.83
_cell_volume 6835.3(8)
_computing_cell_refinement 'SAINT-Plus (Bruker, 1998)'
_computing_data_collection 'SMART (Bruker, 1998)'
_computing_data_reduction 'SAINT-Plus (Bruker, 1998)'
_computing_molecular_graphics 'ORTEP-3 (Farrugia, 1997) and CAMERON (Watkin <i>et al.</i>, 1996)'
_computing_publication_material 'WinGX (Farrugia, 1999)'
_computing_structure_refinement 'SHELXL97 (Sheldrick, 2008)'
_computing_structure_solution 'SHELXS97 (Sheldrick, 2008)'
_diffrn_ambient_temperature 123(2)
_diffrn_measured_fraction_theta_full 1.000
_diffrn_measured_fraction_theta_max 1.000
_diffrn_measurement_device_type 'Bruker SMART APEX CCD detector'
_diffrn_measurement_method \w
_diffrn_radiation_monochromator graphite
_diffrn_radiation_source 'Enhance (Mo) X-ray Source'
_diffrn_radiation_type MoK\a
_diffrn_radiation_wavelength 0.71073
_diffrn_reflns_av_R_equivalents 0.0836
_diffrn_reflns_av_sigmaI/netI 0.0399
_diffrn_reflns_limit_h_max 28
_diffrn_reflns_limit_h_min -28
_diffrn_reflns_limit_k_max 17
_diffrn_reflns_limit_k_min -17
_diffrn_reflns_limit_l_max 28
_diffrn_reflns_limit_l_min -28
_diffrn_reflns_number 93968
_diffrn_reflns_theta_full 27.00
_diffrn_reflns_theta_max 27.00
_diffrn_reflns_theta_min 1.83
_exptl_absorpt_coefficient_mu 5.468
_exptl_absorpt_correction_T_max 0.4394
_exptl_absorpt_correction_T_min 0.4077
_exptl_absorpt_correction_type multi-scan
_exptl_absorpt_process_details '(SADABS; Sheldrick, 1996)'
_exptl_crystal_colour yellow
_exptl_crystal_density_diffrn 1.867
_exptl_crystal_density_method 'Not Measured'
_exptl_crystal_description block
_exptl_crystal_F_000 3744
_exptl_crystal_size_max 0.20
_exptl_crystal_size_mid 0.18
_exptl_crystal_size_min 0.18
_refine_diff_density_max 0.869
_refine_diff_density_min -0.688
_refine_ls_extinction_method none
_refine_ls_goodness_of_fit_ref 0.791
_refine_ls_hydrogen_treatment mixed
_refine_ls_matrix_type full
_refine_ls_number_parameters 407
_refine_ls_number_reflns 7467
_refine_ls_number_restraints 0
_refine_ls_restrained_S_all 0.791
_refine_ls_R_factor_all 0.0526
_refine_ls_R_factor_gt 0.0342
_refine_ls_shift/su_max 0.001
_refine_ls_shift/su_mean 0.000
_refine_ls_structure_factor_coef Fsqd
_refine_ls_weighting_details 'calc w=1/[\s^2^(Fo^2^)+(0.0318P)^2^+49.2262P] where P=(Fo^2^+2Fc^2^)/3'
_refine_ls_weighting_scheme calc
_refine_ls_wR_factor_gt 0.0720
_refine_ls_wR_factor_ref 0.0791
_reflns_number_gt 5951
_reflns_number_total 7467
_reflns_threshold_expression I>2\s(I)
_cod_data_source_file ds2093.cif
_cod_data_source_block I
_cod_database_code 2230291
_cod_database_fobs_code 2230291

loop_
_symmetry_equiv_pos_as_xyz
'x, y, z'
'-x+1/2, -y, z+1/2'
'x+1/2, -y+1/2, -z'
'-x, y+1/2, -z+1/2'
'-x, -y, -z'
x+1/2,+y,-z+1/2
'-x-1/2, y-1/2, z'
x,-y+1/2,+z-1/2

loop_
_atom_site_type_symbol
_atom_site_label
_atom_site_fract_x
_atom_site_fract_y
_atom_site_fract_z
_atom_site_U_iso_or_equiv
_atom_site_adp_type
_atom_site_calc_flag
_atom_site_refinement_flags
_atom_site_occupancy
_atom_site_symmetry_multiplicity
_atom_site_disorder_assembly
_atom_site_disorder_group
Cd Cd1 0.348496(11) 0.21808(2) 0.361336(13) 0.02080(7) Uani d . 1 1 . .
Br Br1 0.326079(18) 0.11642(3) 0.26634(2) 0.02983(11) Uani d . 1 1 . .
Br Br2 0.399388(19) 0.11298(3) 0.441935(19) 0.02699(10) Uani d . 1 1 . .
Br Br3 0.425609(17) 0.35205(3) 0.330092(18) 0.02342(9) Uani d . 1 1 . .
Br Br4A 0.25223(3) 0.29865(10) 0.40079(6) 0.0445(4) Uani d P 0.828(5) 1 . .
Br Br4B 0.2514(2) 0.2592(6) 0.4250(3) 0.0302(17) Uiso d P 0.106(3) 1 . .
Br Br4C 0.2621(4) 0.3426(10) 0.3968(3) 0.028(3) Uiso d P 0.068(4) 1 . .
S S1 0.11862(4) 0.36770(8) 0.16669(5) 0.0261(2) Uani d . 1 1 . .
S S2 0.64644(5) 0.09455(8) 0.43078(5) 0.0259(2) Uani d . 1 1 . .
N N1 0.42680(14) 0.3486(2) 0.18313(16) 0.0184(7) Uani d . 1 1 . .
H H1N 0.4190(18) 0.346(3) 0.217(2) 0.011(11) Uiso d . 1 1 . .
N N2 0.41912(14) 0.3569(2) 0.08615(16) 0.0172(7) Uani d . 1 1 . .
H H2N 0.405(2) 0.362(3) 0.051(2) 0.022(12) Uiso d . 1 1 . .
N N3 0.45281(14) 0.1032(2) 0.19059(16) 0.0186(7) Uani d . 1 1 . .
H H3N 0.429(2) 0.100(4) 0.218(2) 0.038(15) Uiso d . 1 1 . .
N N4 0.53761(15) 0.1058(2) 0.14156(16) 0.0208(7) Uani d . 1 1 . .
H H4N 0.575(2) 0.103(3) 0.136(2) 0.034(13) Uiso d . 1 1 . .
O O1 0.15209(14) 0.1207(3) 0.39651(19) 0.0460(9) Uani d . 1 1 . .
H H1 0.1697 0.1741 0.3994 0.069 Uiso calc R 1 1 . .
C C1 0.72537(18) 0.1017(3) 0.4124(2) 0.0306(10) Uani d . 1 1 . .
H H1A 0.7375 0.0434 0.3907 0.046 Uiso calc R 1 1 . .
H H1B 0.7491 0.1073 0.4494 0.046 Uiso calc R 1 1 . .
H H1C 0.7326 0.1583 0.3871 0.046 Uiso calc R 1 1 . .
C C2 0.61084(17) 0.0962(3) 0.36033(19) 0.0194(8) Uani d . 1 1 . .
C C3 0.64147(17) 0.0996(3) 0.3056(2) 0.0229(9) Uani d . 1 1 . .
H H3 0.6844 0.1015 0.3049 0.027 Uiso calc R 1 1 . .
C C4 0.60955(16) 0.1002(3) 0.25272(19) 0.0214(8) Uani d . 1 1 . .
H H4 0.6307 0.1015 0.2156 0.026 Uiso calc R 1 1 . .
C C5 0.54640(17) 0.0990(3) 0.25268(18) 0.0184(8) Uani d . 1 1 . .
C C6 0.51621(16) 0.0957(3) 0.30770(18) 0.0196(8) Uani d . 1 1 . .
H H6 0.4733 0.0944 0.3084 0.024 Uiso calc R 1 1 . .
C C7 0.54755(17) 0.0943(3) 0.36072(19) 0.0212(8) Uani d . 1 1 . .
H H7 0.5264 0.0920 0.3978 0.025 Uiso calc R 1 1 . .
C C8 0.51336(16) 0.1021(3) 0.19612(18) 0.0181(8) Uani d . 1 1 . .
C C9 0.49220(16) 0.1105(3) 0.09894(18) 0.0205(8) Uani d . 1 1 . .
C C10 0.43776(17) 0.1091(3) 0.13000(18) 0.0186(8) Uani d . 1 1 . .
C C11 0.38240(17) 0.1154(3) 0.1008(2) 0.0234(9) Uani d . 1 1 . .
H H11 0.3452 0.1145 0.1222 0.028 Uiso calc R 1 1 . .
C C12 0.38445(18) 0.1230(3) 0.0395(2) 0.0252(9) Uani d . 1 1 . .
H H12 0.3476 0.1283 0.0179 0.030 Uiso calc R 1 1 . .
C C13 0.43935(19) 0.1233(3) 0.0071(2) 0.0279(9) Uani d . 1 1 . .
H H13 0.4386 0.1280 -0.0354 0.034 Uiso calc R 1 1 . .
C C14 0.49412(19) 0.1170(3) 0.0366(2) 0.0271(9) Uani d . 1 1 . .
H H14 0.5313 0.1170 0.0154 0.033 Uiso calc R 1 1 . .
C C15 0.08636(17) 0.3561(3) 0.0930(2) 0.0263(9) Uani d . 1 1 . .
H H15A 0.1001 0.4096 0.0677 0.039 Uiso calc R 1 1 . .
H H15B 0.0422 0.3575 0.0959 0.039 Uiso calc R 1 1 . .
H H15C 0.0992 0.2949 0.0751 0.039 Uiso calc R 1 1 . .
C C16 0.19661(16) 0.3623(3) 0.15389(19) 0.0209(8) Uani d . 1 1 . .
C C17 0.22338(16) 0.3494(3) 0.09802(19) 0.0203(8) Uani d . 1 1 . .
H H17 0.1987 0.3427 0.0633 0.024 Uiso calc R 1 1 . .
C C18 0.28564(16) 0.3464(3) 0.09239(18) 0.0197(8) Uani d . 1 1 . .
H H18 0.3034 0.3379 0.0539 0.024 Uiso calc R 1 1 . .
C C19 0.32244(16) 0.3556(3) 0.14304(18) 0.0182(8) Uani d . 1 1 . .
C C20 0.29562(17) 0.3688(3) 0.19946(19) 0.0233(8) Uani d . 1 1 . .
H H20 0.3202 0.3754 0.2342 0.028 Uiso calc R 1 1 . .
C C21 0.23346(18) 0.3722(3) 0.2046(2) 0.0253(9) Uani d . 1 1 . .
H H21 0.2155 0.3813 0.2430 0.030 Uiso calc R 1 1 . .
C C22 0.38773(16) 0.3542(3) 0.13739(17) 0.0172(7) Uani d . 1 1 . .
C C23 0.48535(16) 0.3490(3) 0.16087(18) 0.0180(8) Uani d . 1 1 . .
C C24 0.54085(17) 0.3457(3) 0.1900(2) 0.0253(9) Uani d . 1 1 . .
H H24 0.5440 0.3420 0.2325 0.030 Uiso calc R 1 1 . .
C C25 0.59109(18) 0.3483(3) 0.1532(2) 0.0301(10) Uani d . 1 1 . .
H H25 0.6301 0.3463 0.1710 0.036 Uiso calc R 1 1 . .
C C26 0.58653(17) 0.3537(3) 0.0909(2) 0.0273(9) Uani d . 1 1 . .
H H26 0.6225 0.3555 0.0676 0.033 Uiso calc R 1 1 . .
C C27 0.53125(17) 0.3566(3) 0.0619(2) 0.0235(9) Uani d . 1 1 . .
H H27 0.5280 0.3602 0.0194 0.028 Uiso calc R 1 1 . .
C C28 0.48085(16) 0.3539(3) 0.09907(18) 0.0174(7) Uani d . 1 1 . .
C C29 0.22850(16) 0.0414(3) 0.45435(18) 0.0460(13) Uani d . 1 1 . .
H H29A 0.2535 0.0992 0.4589 0.069 Uiso calc R 1 1 . .
H H29B 0.2542 -0.0160 0.4559 0.069 Uiso calc R 1 1 . .
H H29C 0.1988 0.0388 0.4869 0.069 Uiso calc R 1 1 . .
C C30 0.19621(16) 0.0449(3) 0.39490(18) 0.0428(12) Uani d R 1 1 . .
H H30A 0.2256 0.0570 0.3622 0.051 Uiso calc R 1 1 . .
H H30B 0.1761 -0.0176 0.3871 0.051 Uiso calc R 1 1 . .

loop_
_atom_site_aniso_label
_atom_site_aniso_U_11
_atom_site_aniso_U_22
_atom_site_aniso_U_33
_atom_site_aniso_U_12
_atom_site_aniso_U_13
_atom_site_aniso_U_23
Cd1 0.01375(12) 0.02995(15) 0.01871(15) 0.00150(11) -0.00061(11) -0.00047(12)
Br1 0.01902(18) 0.0486(3) 0.0218(2) -0.00511(18) 0.00033(16) -0.00842(19)
Br2 0.0268(2) 0.0371(2) 0.0170(2) 0.00091(17) -0.00239(16) 0.00446(17)
Br3 0.02397(19) 0.0292(2) 0.0171(2) -0.00377(16) -0.00242(16) 0.00177(16)
Br4A 0.0152(3) 0.0288(7) 0.0897(8) 0.0002(3) 0.0138(3) -0.0106(5)
S1 0.0164(4) 0.0349(6) 0.0269(6) 0.0037(4) 0.0056(4) 0.0071(5)
S2 0.0231(5) 0.0303(5) 0.0241(6) 0.0015(4) -0.0071(4) -0.0005(4)
N1 0.0197(16) 0.0236(17) 0.0121(18) 0.0033(13) -0.0002(13) 0.0013(14)
N2 0.0143(14) 0.0235(16) 0.0137(18) -0.0019(12) -0.0029(13) -0.0010(13)
N3 0.0138(15) 0.0223(17) 0.0196(19) -0.0024(12) 0.0015(13) 0.0029(14)
N4 0.0147(15) 0.0261(17) 0.0218(19) 0.0031(13) 0.0018(13) 0.0018(14)
O1 0.0256(16) 0.052(2) 0.060(3) 0.0025(15) -0.0133(17) -0.010(2)
C1 0.0209(19) 0.031(2) 0.040(3) 0.0003(17) -0.0128(19) 0.002(2)
C2 0.0216(18) 0.0139(17) 0.023(2) 0.0013(14) -0.0059(16) 0.0002(15)
C3 0.0143(17) 0.024(2) 0.030(2) 0.0039(15) 0.0001(16) 0.0005(17)
C4 0.0147(17) 0.027(2) 0.023(2) 0.0007(15) 0.0014(15) -0.0019(17)
C5 0.0180(17) 0.0178(18) 0.019(2) 0.0018(14) 0.0005(15) 0.0007(15)
C6 0.0149(17) 0.0217(19) 0.022(2) 0.0015(14) 0.0024(15) -0.0014(16)
C7 0.0180(17) 0.0232(19) 0.022(2) 0.0003(15) 0.0050(16) -0.0001(16)
C8 0.0168(17) 0.0167(18) 0.021(2) -0.0006(14) 0.0010(15) 0.0025(16)
C9 0.0180(18) 0.0240(19) 0.020(2) 0.0044(15) -0.0004(15) -0.0003(16)
C10 0.0219(18) 0.0176(18) 0.016(2) -0.0021(14) 0.0003(15) 0.0011(15)
C11 0.0181(18) 0.0229(19) 0.029(2) -0.0014(15) -0.0034(16) -0.0016(17)
C12 0.026(2) 0.024(2) 0.026(2) 0.0024(16) -0.0112(17) -0.0067(17)
C13 0.035(2) 0.033(2) 0.015(2) 0.0056(18) -0.0035(17) -0.0049(18)
C14 0.027(2) 0.031(2) 0.023(2) 0.0022(17) 0.0060(17) -0.0015(18)
C15 0.0160(18) 0.034(2) 0.029(2) 0.0018(16) 0.0002(16) 0.0008(19)
C16 0.0153(17) 0.0181(18) 0.029(2) 0.0021(14) 0.0042(16) 0.0044(16)
C17 0.0163(17) 0.0217(19) 0.023(2) -0.0010(14) -0.0014(16) -0.0011(16)
C18 0.0169(17) 0.0224(19) 0.020(2) -0.0003(14) 0.0039(15) 0.0006(16)
C19 0.0182(17) 0.0171(17) 0.019(2) 0.0020(14) 0.0016(15) 0.0000(15)
C20 0.0213(19) 0.028(2) 0.021(2) 0.0022(16) 0.0011(16) 0.0035(17)
C21 0.0239(19) 0.032(2) 0.020(2) 0.0040(16) 0.0048(17) 0.0045(18)
C22 0.0224(18) 0.0138(17) 0.015(2) -0.0001(14) 0.0015(15) -0.0008(15)
C23 0.0163(17) 0.0182(18) 0.019(2) -0.0007(14) -0.0027(15) -0.0016(16)
C24 0.0214(19) 0.031(2) 0.024(2) 0.0006(16) -0.0071(17) 0.0011(18)
C25 0.0187(19) 0.035(2) 0.036(3) -0.0032(17) -0.0103(18) 0.000(2)
C26 0.0157(18) 0.038(2) 0.028(2) 0.0009(16) 0.0009(16) 0.0081(19)
C27 0.0196(18) 0.027(2) 0.025(2) 0.0007(15) 0.0017(16) 0.0024(17)
C28 0.0163(17) 0.0173(17) 0.019(2) -0.0005(14) -0.0048(15) -0.0011(15)
C29 0.048(3) 0.054(3) 0.036(3) -0.005(3) -0.006(2) -0.003(3)
C30 0.031(2) 0.049(3) 0.049(3) 0.007(2) -0.007(2) -0.009(3)

loop_
_atom_type_symbol
_atom_type_description
_atom_type_scat_dispersion_real
_atom_type_scat_dispersion_imag
_atom_type_scat_source
C C 0.0033 0.0016 'International Tables Vol C Tables 4.2.6.8 and 6.1.1.4'
H H 0.0000 0.0000 'International Tables Vol C Tables 4.2.6.8 and 6.1.1.4'
Br Br -0.2901 2.4595 'International Tables Vol C Tables 4.2.6.8 and 6.1.1.4'
Cd Cd -0.8075 1.2024 'International Tables Vol C Tables 4.2.6.8 and 6.1.1.4'
N N 0.0061 0.0033 'International Tables Vol C Tables 4.2.6.8 and 6.1.1.4'
O O 0.0106 0.0060 'International Tables Vol C Tables 4.2.6.8 and 6.1.1.4'
S S 0.1246 0.1234 'International Tables Vol C Tables 4.2.6.8 and 6.1.1.4'

loop_
_geom_angle_atom_site_label_1
_geom_angle_atom_site_label_2
_geom_angle_atom_site_label_3
_geom_angle_site_symmetry_1
_geom_angle_site_symmetry_3
_geom_angle
_geom_angle_publ_flag
Br4A Cd1 Br2 . . 111.87(4) ?
Br4A Cd1 Br1 . . 111.00(2) ?
Br2 Cd1 Br1 . . 110.162(19) ?
Br4A Cd1 Br3 . . 108.88(4) ?
Br2 Cd1 Br3 . . 107.605(16) ?
Br1 Cd1 Br3 . . 107.142(17) ?
Br4A Cd1 Br4B . . 16.92(16) ?
Br2 Cd1 Br4B . . 96.01(16) ?
Br1 Cd1 Br4B . . 113.60(11) ?
Br3 Cd1 Br4B . . 121.39(17) ?
Br4A Cd1 Br4C . . 14.0(3) ?
Br2 Cd1 Br4C . . 118.01(18) ?
Br1 Cd1 Br4C . . 116.9(2) ?
Br3 Cd1 Br4C . . 94.9(3) ?
Br4B Cd1 Br4C . . 29.0(3) ?
Br4C Br4A Br4B . . 140.2(8) ?
Br4C Br4A Cd1 . . 94.7(6) ?
Br4B Br4A Cd1 . . 87.1(4) ?
Br4A Br4B Br4C . . 18.3(5) ?
Br4A Br4B Cd1 . . 76.0(4) ?
Br4C Br4B Cd1 . . 77.9(4) ?
Br4A Br4C Br4B . . 21.6(5) ?
Br4A Br4C Cd1 . . 71.3(6) ?
Br4B Br4C Cd1 . . 73.0(5) ?
C16 S1 C15 . . 103.9(2) ?
C2 S2 C1 . . 103.4(2) ?
C22 N1 C23 . . 109.4(3) ?
C22 N1 H1N . . 127(3) ?
C23 N1 H1N . . 124(3) ?
C22 N2 C28 . . 109.4(3) ?
C22 N2 H2N . . 127(3) ?
C28 N2 H2N . . 124(3) ?
C8 N3 C10 . . 109.1(3) ?
C8 N3 H3N . . 126(4) ?
C10 N3 H3N . . 125(4) ?
C8 N4 C9 . . 109.6(3) ?
C8 N4 H4N . . 122(3) ?
C9 N4 H4N . . 128(3) ?
C30 O1 H1 . . 109.5 ?
S2 C1 H1A . . 109.5 ?
S2 C1 H1B . . 109.5 ?
H1A C1 H1B . . 109.5 ?
S2 C1 H1C . . 109.5 ?
H1A C1 H1C . . 109.5 ?
H1B C1 H1C . . 109.5 ?
C3 C2 C7 . . 119.5(4) ?
C3 C2 S2 . . 124.2(3) ?
C7 C2 S2 . . 116.3(3) ?
C4 C3 C2 . . 119.9(3) ?
C4 C3 H3 . . 120.0 ?
C2 C3 H3 . . 120.0 ?
C3 C4 C5 . . 121.0(4) ?
C3 C4 H4 . . 119.5 ?
C5 C4 H4 . . 119.5 ?
C6 C5 C4 . . 118.6(4) ?
C6 C5 C8 . . 121.3(3) ?
C4 C5 C8 . . 120.1(4) ?
C7 C6 C5 . . 120.9(3) ?
C7 C6 H6 . . 119.5 ?
C5 C6 H6 . . 119.5 ?
C6 C7 C2 . . 120.1(4) ?
C6 C7 H7 . . 120.0 ?
C2 C7 H7 . . 120.0 ?
N4 C8 N3 . . 108.6(3) ?
N4 C8 C5 . . 126.0(3) ?
N3 C8 C5 . . 125.4(4) ?
N4 C9 C14 . . 131.7(4) ?
N4 C9 C10 . . 106.7(3) ?
C14 C9 C10 . . 121.6(4) ?
C9 C10 C11 . . 122.1(4) ?
C9 C10 N3 . . 106.0(3) ?
C11 C10 N3 . . 131.9(4) ?
C12 C11 C10 . . 116.2(4) ?
C12 C11 H11 . . 121.9 ?
C10 C11 H11 . . 121.9 ?
C11 C12 C13 . . 122.5(4) ?
C11 C12 H12 . . 118.8 ?
C13 C12 H12 . . 118.8 ?
C14 C13 C12 . . 120.8(4) ?
C14 C13 H13 . . 119.6 ?
C12 C13 H13 . . 119.6 ?
C13 C14 C9 . . 116.8(4) ?
C13 C14 H14 . . 121.6 ?
C9 C14 H14 . . 121.6 ?
S1 C15 H15A . . 109.5 ?
S1 C15 H15B . . 109.5 ?
H15A C15 H15B . . 109.5 ?
S1 C15 H15C . . 109.5 ?
H15A C15 H15C . . 109.5 ?
H15B C15 H15C . . 109.5 ?
C17 C16 C21 . . 119.1(3) ?
C17 C16 S1 . . 124.9(3) ?
C21 C16 S1 . . 116.0(3) ?
C18 C17 C16 . . 120.6(4) ?
C18 C17 H17 . . 119.7 ?
C16 C17 H17 . . 119.7 ?
C17 C18 C19 . . 120.3(4) ?
C17 C18 H18 . . 119.9 ?
C19 C18 H18 . . 119.9 ?
C18 C19 C20 . . 119.2(3) ?
C18 C19 C22 . . 120.6(4) ?
C20 C19 C22 . . 120.1(4) ?
C21 C20 C19 . . 120.1(4) ?
C21 C20 H20 . . 120.0 ?
C19 C20 H20 . . 120.0 ?
C20 C21 C16 . . 120.6(4) ?
C20 C21 H21 . . 119.7 ?
C16 C21 H21 . . 119.7 ?
N2 C22 N1 . . 108.4(3) ?
N2 C22 C19 . . 126.3(4) ?
N1 C22 C19 . . 125.3(4) ?
C28 C23 N1 . . 106.8(3) ?
C28 C23 C24 . . 122.0(4) ?
N1 C23 C24 . . 131.2(4) ?
C25 C24 C23 . . 115.7(4) ?
C25 C24 H24 . . 122.1 ?
C23 C24 H24 . . 122.1 ?
C24 C25 C26 . . 122.3(4) ?
C24 C25 H25 . . 118.9 ?
C26 C25 H25 . . 118.9 ?
C27 C26 C25 . . 122.0(4) ?
C27 C26 H26 . . 119.0 ?
C25 C26 H26 . . 119.0 ?
C28 C27 C26 . . 115.5(4) ?
C28 C27 H27 . . 122.2 ?
C26 C27 H27 . . 122.2 ?
C23 C28 C27 . . 122.5(3) ?
C23 C28 N2 . . 106.1(3) ?
C27 C28 N2 . . 131.4(4) ?
C30 C29 H29A . . 109.5 ?
C30 C29 H29B . . 109.5 ?
H29A C29 H29B . . 109.5 ?
C30 C29 H29C . . 109.5 ?
H29A C29 H29C . . 109.5 ?
H29B C29 H29C . . 109.5 ?
O1 C30 C29 . . 108.9(2) ?
O1 C30 H30A . . 109.9 ?
C29 C30 H30A . . 109.9 ?
O1 C30 H30B . . 109.9 ?
C29 C30 H30B . . 109.9 ?
H30A C30 H30B . . 108.3 ?

loop_
_geom_bond_atom_site_label_1
_geom_bond_atom_site_label_2
_geom_bond_site_symmetry_2
_geom_bond_distance
_geom_bond_publ_flag
Cd1 Br4A . 2.5612(6) ?
Cd1 Br2 . 2.5717(5) ?
Cd1 Br1 . 2.5898(5) ?
Cd1 Br3 . 2.6175(5) ?
Cd1 Br4B . 2.636(5) ?
Cd1 Br4C . 2.695(8) ?
Br4A Br4C . 0.654(14) ?
Br4A Br4B . 0.768(8) ?
Br4B Br4C . 1.338(16) ?
S1 C16 . 1.751(4) ?
S1 C15 . 1.797(4) ?
S2 C2 . 1.755(4) ?
S2 C1 . 1.797(4) ?
N1 C22 . 1.338(5) ?
N1 C23 . 1.387(5) ?
N1 H1N . 0.77(4) ?
N2 C22 . 1.336(5) ?
N2 C28 . 1.397(4) ?
N2 H2N . 0.84(5) ?
N3 C8 . 1.346(5) ?
N3 C10 . 1.392(5) ?
N3 H3N . 0.81(5) ?
N4 C8 . 1.329(5) ?
N4 C9 . 1.384(5) ?
N4 H4N . 0.84(5) ?
O1 C30 . 1.435(5) ?
O1 H1 . 0.8400 ?
C1 H1A . 0.9800 ?
C1 H1B . 0.9800 ?
C1 H1C . 0.9800 ?
C2 C3 . 1.395(6) ?
C2 C7 . 1.401(5) ?
C3 C4 . 1.373(6) ?
C3 H3 . 0.9500 ?
C4 C5 . 1.398(5) ?
C4 H4 . 0.9500 ?
C5 C6 . 1.396(5) ?
C5 C8 . 1.457(5) ?
C6 C7 . 1.369(6) ?
C6 H6 . 0.9500 ?
C7 H7 . 0.9500 ?
C9 C14 . 1.390(6) ?
C9 C10 . 1.389(5) ?
C10 C11 . 1.390(5) ?
C11 C12 . 1.370(6) ?
C11 H11 . 0.9500 ?
C12 C13 . 1.413(6) ?
C12 H12 . 0.9500 ?
C13 C14 . 1.382(6) ?
C13 H13 . 0.9500 ?
C14 H14 . 0.9500 ?
C15 H15A . 0.9800 ?
C15 H15B . 0.9800 ?
C15 H15C . 0.9800 ?
C16 C17 . 1.389(6) ?
C16 C21 . 1.400(6) ?
C17 C18 . 1.384(5) ?
C17 H17 . 0.9500 ?
C18 C19 . 1.397(5) ?
C18 H18 . 0.9500 ?
C19 C20 . 1.401(6) ?
C19 C22 . 1.451(5) ?
C20 C21 . 1.381(5) ?
C20 H20 . 0.9500 ?
C21 H21 . 0.9500 ?
C23 C28 . 1.381(5) ?
C23 C24 . 1.390(5) ?
C24 C25 . 1.382(6) ?
C24 H24 . 0.9500 ?
C25 C26 . 1.392(6) ?
C25 H25 . 0.9500 ?
C26 C27 . 1.384(5) ?
C26 H26 . 0.9500 ?
C27 C28 . 1.390(5) ?
C27 H27 . 0.9500 ?
C29 C30 . 1.5047 ?
C29 H29A . 0.9800 ?
C29 H29B . 0.9800 ?
C29 H29C . 0.9800 ?
C30 H30A . 0.9900 ?
C30 H30B . 0.9900 ?

loop_
_geom_hbond_atom_site_label_D
_geom_hbond_atom_site_label_H
_geom_hbond_atom_site_label_A
_geom_hbond_site_symmetry_A
_geom_hbond_distance_DH
_geom_hbond_distance_HA
_geom_hbond_distance_DA
_geom_hbond_angle_DHA
N1 H1N Br3 1_555 0.79(7) 2.51(7) 3.272(5) 164(5)
N2 H2N Br2 8_555 0.81(7) 2.50(7) 3.267(4) 160(5)
N4 H4N O1 6_555 0.83(7) 1.88(7) 2.679(6) 161(6)
C4 H4 O1 6_555 0.950 2.554 3.464(8) 160

loop_
_geom_torsion_atom_site_label_1
_geom_torsion_atom_site_label_2
_geom_torsion_atom_site_label_3
_geom_torsion_atom_site_label_4
_geom_torsion_site_symmetry_1
_geom_torsion_site_symmetry_2
_geom_torsion_site_symmetry_3
_geom_torsion_site_symmetry_4
_geom_torsion
_geom_torsion_publ_flag
Br2 Cd1 Br4A Br4C . . . . 118.8(7) ?
Br1 Cd1 Br4A Br4C . . . . -117.7(7) ?
Br3 Cd1 Br4A Br4C . . . . 0.0(7) ?
Br4B Cd1 Br4A Br4C . . . . 140.1(8) ?
Br2 Cd1 Br4A Br4B . . . . -21.3(4) ?
Br1 Cd1 Br4A Br4B . . . . 102.2(4) ?
Br3 Cd1 Br4A Br4B . . . . -140.1(4) ?
Br4C Cd1 Br4A Br4B . . . . -140.1(8) ?
Cd1 Br4A Br4B Br4C . . . . 93.9(10) ?
Br4C Br4A Br4B Cd1 . . . . -93.9(10) ?
Br2 Cd1 Br4B Br4A . . . . 160.2(4) ?
Br1 Cd1 Br4B Br4A . . . . -84.7(4) ?
Br3 Cd1 Br4B Br4A . . . . 45.3(4) ?
Br4C Cd1 Br4B Br4A . . . . 18.6(5) ?
Br4A Cd1 Br4B Br4C . . . . -18.6(5) ?
Br2 Cd1 Br4B Br4C . . . . 141.6(4) ?
Br1 Cd1 Br4B Br4C . . . . -103.3(4) ?
Br3 Cd1 Br4B Br4C . . . . 26.7(5) ?
Cd1 Br4A Br4C Br4B . . . . -91.1(9) ?
Br4B Br4A Br4C Cd1 . . . . 91.1(9) ?
Cd1 Br4B Br4C Br4A . . . . 81.9(10) ?
Br4A Br4B Br4C Cd1 . . . . -81.9(10) ?
Br2 Cd1 Br4C Br4A . . . . -67.1(7) ?
Br1 Cd1 Br4C Br4A . . . . 68.0(7) ?
Br3 Cd1 Br4C Br4A . . . . -180.0(7) ?
Br4B Cd1 Br4C Br4A . . . . -22.6(5) ?
Br4A Cd1 Br4C Br4B . . . . 22.6(5) ?
Br2 Cd1 Br4C Br4B . . . . -44.5(5) ?
Br1 Cd1 Br4C Br4B . . . . 90.6(4) ?
Br3 Cd1 Br4C Br4B . . . . -157.4(4) ?
C1 S2 C2 C3 . . . . 1.6(4) ?
C1 S2 C2 C7 . . . . -178.1(3) ?
C7 C2 C3 C4 . . . . -0.6(6) ?
S2 C2 C3 C4 . . . . 179.7(3) ?
C2 C3 C4 C5 . . . . 1.0(6) ?
C3 C4 C5 C6 . . . . -0.9(6) ?
C3 C4 C5 C8 . . . . 178.5(3) ?
C4 C5 C6 C7 . . . . 0.4(6) ?
C8 C5 C6 C7 . . . . -179.0(4) ?
C5 C6 C7 C2 . . . . 0.0(6) ?
C3 C2 C7 C6 . . . . 0.1(6) ?
S2 C2 C7 C6 . . . . 179.8(3) ?
C9 N4 C8 N3 . . . . 0.6(4) ?
C9 N4 C8 C5 . . . . -178.4(4) ?
C10 N3 C8 N4 . . . . -0.8(4) ?
C10 N3 C8 C5 . . . . 178.3(3) ?
C6 C5 C8 N4 . . . . 179.6(4) ?
C4 C5 C8 N4 . . . . 0.2(6) ?
C6 C5 C8 N3 . . . . 0.8(6) ?
C4 C5 C8 N3 . . . . -178.6(4) ?
C8 N4 C9 C14 . . . . 178.9(4) ?
C8 N4 C9 C10 . . . . -0.2(4) ?
N4 C9 C10 C11 . . . . 178.3(3) ?
C14 C9 C10 C11 . . . . -1.0(6) ?
N4 C9 C10 N3 . . . . -0.2(4) ?
C14 C9 C10 N3 . . . . -179.4(4) ?
C8 N3 C10 C9 . . . . 0.6(4) ?
C8 N3 C10 C11 . . . . -177.7(4) ?
C9 C10 C11 C12 . . . . 0.1(6) ?
N3 C10 C11 C12 . . . . 178.1(4) ?
C10 C11 C12 C13 . . . . 0.8(6) ?
C11 C12 C13 C14 . . . . -0.8(6) ?
C12 C13 C14 C9 . . . . -0.1(6) ?
N4 C9 C14 C13 . . . . -178.1(4) ?
C10 C9 C14 C13 . . . . 0.9(6) ?
C15 S1 C16 C17 . . . . -1.4(4) ?
C15 S1 C16 C21 . . . . 178.5(3) ?
C21 C16 C17 C18 . . . . 0.0(6) ?
S1 C16 C17 C18 . . . . 179.9(3) ?
C16 C17 C18 C19 . . . . 0.4(6) ?
C17 C18 C19 C20 . . . . -0.6(6) ?
C17 C18 C19 C22 . . . . -178.8(3) ?
C18 C19 C20 C21 . . . . 0.3(6) ?
C22 C19 C20 C21 . . . . 178.6(4) ?
C19 C20 C21 C16 . . . . 0.1(6) ?
C17 C16 C21 C20 . . . . -0.3(6) ?
S1 C16 C21 C20 . . . . 179.8(3) ?
C28 N2 C22 N1 . . . . -0.6(4) ?
C28 N2 C22 C19 . . . . -179.7(3) ?
C23 N1 C22 N2 . . . . 0.8(4) ?
C23 N1 C22 C19 . . . . 179.9(3) ?
C18 C19 C22 N2 . . . . 9.0(6) ?
C20 C19 C22 N2 . . . . -169.2(4) ?
C18 C19 C22 N1 . . . . -169.9(4) ?
C20 C19 C22 N1 . . . . 11.8(6) ?
C22 N1 C23 C28 . . . . -0.7(4) ?
C22 N1 C23 C24 . . . . 179.1(4) ?
C28 C23 C24 C25 . . . . 0.4(6) ?
N1 C23 C24 C25 . . . . -179.4(4) ?
C23 C24 C25 C26 . . . . -0.1(6) ?
C24 C25 C26 C27 . . . . -0.2(7) ?
C25 C26 C27 C28 . . . . 0.1(6) ?
N1 C23 C28 C27 . . . . 179.3(3) ?
C24 C23 C28 C27 . . . . -0.5(6) ?
N1 C23 C28 N2 . . . . 0.3(4) ?
C24 C23 C28 N2 . . . . -179.5(4) ?
C26 C27 C28 C23 . . . . 0.2(6) ?
C26 C27 C28 N2 . . . . 178.9(4) ?
C22 N2 C28 C23 . . . . 0.2(4) ?
C22 N2 C28 C27 . . . . -178.7(4) ?
